data_7111541
loop_
_publ_author_name
'Liang, Fushun'
'Cheng, Xin'
'Liu, Jing'
'Liu, Qun'

_publ_section_title
;
 Efficient three-component one-pot synthesis of fully substituted
 pyridin-2(1H)-ones via tandem Knoevenagel condensation--ring-opening of
 cyclopropane--intramolecular cyclization
;
_journal_issue 24
_journal_name_full 'Chemical Communications'
_journal_page_first 3636
_journal_page_last 3638
_journal_paper_doi 10.1039/b905742k
_journal_year 2009
_chemical_formula_sum 'C18 H19 N3 O2'
_chemical_formula_weight 309.36
_chemical_name_systematic
;
?
;
_space_group_IT_number 61
_symmetry_space_group_name_Hall '-P 2ac 2ab'
_symmetry_space_group_name_H-M 'P b c a'
_atom_sites_solution_hydrogens geom
_atom_sites_solution_primary direct
_atom_sites_solution_secondary difmap
_audit_creation_method SHELXL-97
_cell_angle_alpha 90.00
_cell_angle_beta 90.00
_cell_angle_gamma 90.00
_cell_formula_units_Z 8
_cell_length_a 9.790(2)
_cell_length_b 13.973(3)
_cell_length_c 23.768(5)
_cell_measurement_temperature 293(2)
_cell_volume 3251.4(12)
_computing_structure_refinement 'SHELXL-97 (Sheldrick, 1997)'
_diffrn_ambient_temperature 293(2)
_diffrn_measured_fraction_theta_full 0.999
_diffrn_measured_fraction_theta_max 0.998
_diffrn_radiation_monochromator graphite
_diffrn_radiation_source 'fine-focus sealed tube'
_diffrn_radiation_type MoK\a
_diffrn_radiation_wavelength 0.71069
_diffrn_reflns_av_R_equivalents 0.0323
_diffrn_reflns_av_sigmaI/netI 0.0238
_diffrn_reflns_limit_h_max 9
_diffrn_reflns_limit_h_min -12
_diffrn_reflns_limit_k_max 17
_diffrn_reflns_limit_k_min -17
_diffrn_reflns_limit_l_max 26
_diffrn_reflns_limit_l_min -29
_diffrn_reflns_number 17041
_diffrn_reflns_theta_full 25.00
_diffrn_reflns_theta_max 26.05
_diffrn_reflns_theta_min 2.68
_exptl_absorpt_coefficient_mu 0.084
_exptl_crystal_density_diffrn 1.264
_exptl_crystal_density_method 'not measured'
_exptl_crystal_F_000 1312
_refine_diff_density_max 0.319
_refine_diff_density_min -0.219
_refine_diff_density_rms 0.042
_refine_ls_extinction_method none
_refine_ls_goodness_of_fit_ref 1.040
_refine_ls_hydrogen_treatment mixed
_refine_ls_matrix_type full
_refine_ls_number_parameters 211
_refine_ls_number_reflns 3196
_refine_ls_number_restraints 0
_refine_ls_restrained_S_all 1.040
_refine_ls_R_factor_all 0.0853
_refine_ls_R_factor_gt 0.0596
_refine_ls_shift/su_max 0.000
_refine_ls_shift/su_mean 0.000
_refine_ls_structure_factor_coef Fsqd
_refine_ls_weighting_details 'calc w=1/[\s^2^(Fo^2^)+(0.0953P)^2^+1.0777P] where P=(Fo^2^+2Fc^2^)/3'
_refine_ls_weighting_scheme calc
_refine_ls_wR_factor_gt 0.1645
_refine_ls_wR_factor_ref 0.1858
_reflns_number_gt 2202
_reflns_number_total 3196
_reflns_threshold_expression >2sigma(I)
_cod_data_source_file b905742ksup1.cif
_cod_data_source_block 4b
_cod_original_cell_volume 3251.4(13)
_cod_database_code 7111541

loop_
_symmetry_equiv_pos_as_xyz
'x, y, z'
'-x+1/2, -y, z+1/2'
'x+1/2, -y+1/2, -z'
'-x, y+1/2, -z+1/2'
'-x, -y, -z'
'x-1/2, y, -z-1/2'
'-x-1/2, y-1/2, z'
'x, -y-1/2, z-1/2'

loop_
_atom_site_label
_atom_site_type_symbol
_atom_site_fract_x
_atom_site_fract_y
_atom_site_fract_z
_atom_site_U_iso_or_equiv
_atom_site_adp_type
_atom_site_occupancy
_atom_site_symmetry_multiplicity
_atom_site_calc_flag
_atom_site_refinement_flags
C1 C 0.1324(2) 0.39575(18) 0.63121(11) 0.0578(6) Uani 1 1 d .
C2 C 0.2338(2) 0.46880(17) 0.60865(10) 0.0558(6) Uani 1 1 d .
C3 C 0.1693(3) 0.55229(17) 0.57881(10) 0.0554(6) Uani 1 1 d .
C4 C 0.0350(2) 0.55325(15) 0.56818(9) 0.0504(6) Uani 1 1 d .
C5 C -0.0591(2) 0.47674(15) 0.58450(9) 0.0469(5) Uani 1 1 d .
C6 C 0.3334(3) 0.4143(2) 0.56801(13) 0.0703(7) Uani 1 1 d .
H6A H 0.3037 0.3486 0.5629 0.084 Uiso 1 1 calc R
H6B H 0.3360 0.4453 0.5315 0.084 Uiso 1 1 calc R
C7 C 0.4698(4) 0.4171(5) 0.5948(3) 0.167(2) Uani 1 1 d .
H7A H 0.5102 0.3537 0.5942 0.200 Uiso 1 1 calc R
H7B H 0.5291 0.4600 0.5740 0.200 Uiso 1 1 calc R
C8 C 0.4577(4) 0.4490(3) 0.6511(2) 0.1224(16) Uani 1 1 d .
H8A H 0.5335 0.4909 0.6603 0.147 Uiso 1 1 calc R
H8B H 0.4605 0.3946 0.6765 0.147 Uiso 1 1 calc R
C9 C 0.3271(3) 0.5010(2) 0.65819(14) 0.0792(9) Uani 1 1 d .
H9A H 0.3422 0.5696 0.6569 0.095 Uiso 1 1 calc R
H9B H 0.2854 0.4850 0.6940 0.095 Uiso 1 1 calc R
C10 C -0.0970(2) 0.33315(16) 0.64056(9) 0.0478(5) Uani 1 1 d .
C11 C -0.1759(3) 0.35289(17) 0.68688(10) 0.0583(6) Uani 1 1 d .
H11 H -0.1666 0.4112 0.7054 0.070 Uiso 1 1 calc R
C12 C -0.2697(3) 0.28593(18) 0.70608(11) 0.0609(7) Uani 1 1 d .
H12 H -0.3238 0.2994 0.7373 0.073 Uiso 1 1 calc R
C13 C -0.2822(2) 0.19965(17) 0.67874(11) 0.0567(6) Uani 1 1 d .
C14 C -0.2015(3) 0.18020(17) 0.63219(11) 0.0612(7) Uani 1 1 d .
H14 H -0.2098 0.1218 0.6138 0.073 Uiso 1 1 calc R
C15 C -0.1096(2) 0.24689(17) 0.61323(11) 0.0562(6) Uani 1 1 d .
H15 H -0.0558 0.2338 0.5819 0.067 Uiso 1 1 calc R
C16 C -0.4819(3) 0.1544(3) 0.72935(15) 0.0957(11) Uani 1 1 d .
H16A H -0.5361 0.0987 0.7370 0.144 Uiso 1 1 calc R
H16B H -0.5373 0.2017 0.7110 0.144 Uiso 1 1 calc R
H16C H -0.4475 0.1800 0.7641 0.144 Uiso 1 1 calc R
C17 C 0.2608(3) 0.6317(2) 0.55907(13) 0.0795(9) Uani 1 1 d .
H17A H 0.3531 0.6186 0.5704 0.119 Uiso 1 1 calc R
H17B H 0.2315 0.6911 0.5754 0.119 Uiso 1 1 calc R
H17C H 0.2564 0.6362 0.5188 0.119 Uiso 1 1 calc R
C18 C -0.0254(3) 0.63131(18) 0.53723(11) 0.0595(6) Uani 1 1 d .
N1 N -0.00412(18) 0.40543(13) 0.61948(8) 0.0491(5) Uani 1 1 d .
N2 N -0.1815(2) 0.47865(15) 0.56688(9) 0.0584(6) Uani 1 1 d .
N3 N -0.0695(3) 0.69388(18) 0.51261(11) 0.0829(8) Uani 1 1 d .
O1 O 0.1716(2) 0.32824(16) 0.65929(9) 0.0880(7) Uani 1 1 d .
O2 O -0.3716(2) 0.12934(14) 0.69416(9) 0.0810(6) Uani 1 1 d .
H2N H -0.229(3) 0.424(2) 0.5807(13) 0.097 Uiso 1 1 d .

loop_
_atom_site_aniso_label
_atom_site_aniso_U_11
_atom_site_aniso_U_22
_atom_site_aniso_U_33
_atom_site_aniso_U_23
_atom_site_aniso_U_13
_atom_site_aniso_U_12
C1 0.0483(14) 0.0633(15) 0.0618(15) 0.0127(12) -0.0097(11) -0.0016(11)
C2 0.0437(13) 0.0577(14) 0.0659(15) 0.0052(11) -0.0059(11) -0.0052(10)
C3 0.0533(14) 0.0484(12) 0.0644(15) -0.0014(11) -0.0007(11) -0.0065(11)
C4 0.0536(14) 0.0437(11) 0.0539(13) -0.0013(10) 0.0003(10) 0.0008(10)
C5 0.0448(13) 0.0434(11) 0.0527(13) -0.0030(10) -0.0009(10) 0.0028(9)
C6 0.0597(16) 0.0581(15) 0.093(2) 0.0027(14) 0.0064(14) -0.0039(13)
C7 0.061(2) 0.243(7) 0.197(5) -0.072(5) -0.017(3) 0.046(3)
C8 0.072(2) 0.112(3) 0.184(5) -0.024(3) -0.055(3) 0.014(2)
C9 0.0638(18) 0.0836(19) 0.090(2) -0.0024(16) -0.0252(15) -0.0069(15)
C10 0.0433(12) 0.0468(12) 0.0533(13) 0.0045(10) -0.0015(10) -0.0003(9)
C11 0.0624(15) 0.0541(13) 0.0585(15) -0.0056(11) 0.0044(12) -0.0028(12)
C12 0.0600(15) 0.0659(15) 0.0567(14) -0.0004(12) 0.0118(12) -0.0034(13)
C13 0.0495(13) 0.0545(13) 0.0660(15) 0.0086(11) 0.0024(11) -0.0058(11)
C14 0.0609(15) 0.0479(13) 0.0748(16) -0.0073(12) 0.0055(13) -0.0062(11)
C15 0.0509(13) 0.0567(14) 0.0609(15) -0.0049(11) 0.0066(11) 0.0007(11)
C16 0.074(2) 0.097(2) 0.116(3) 0.019(2) 0.0306(19) -0.0144(18)
C17 0.0686(18) 0.0620(16) 0.108(2) 0.0113(15) -0.0043(16) -0.0186(14)
C18 0.0595(15) 0.0499(13) 0.0690(16) 0.0055(12) 0.0040(12) -0.0007(12)
N1 0.0421(11) 0.0478(10) 0.0573(11) 0.0052(8) -0.0015(8) -0.0019(8)
N2 0.0460(12) 0.0546(12) 0.0747(14) 0.0057(10) -0.0059(10) 0.0012(9)
N3 0.0840(17) 0.0641(14) 0.1007(19) 0.0229(14) 0.0060(14) 0.0145(13)
O1 0.0594(12) 0.0977(15) 0.1067(16) 0.0506(13) -0.0145(11) -0.0037(11)
O2 0.0725(12) 0.0670(11) 0.1035(15) 0.0040(11) 0.0245(11) -0.0175(10)

loop_
_atom_type_symbol
_atom_type_description
_atom_type_scat_dispersion_real
_atom_type_scat_dispersion_imag
_atom_type_scat_source
C C 0.0033 0.0016 'International Tables Vol C Tables 4.2.6.8 and 6.1.1.4'
H H 0.0000 0.0000 'International Tables Vol C Tables 4.2.6.8 and 6.1.1.4'
N N 0.0061 0.0033 'International Tables Vol C Tables 4.2.6.8 and 6.1.1.4'
O O 0.0106 0.0060 'International Tables Vol C Tables 4.2.6.8 and 6.1.1.4'

loop_
_geom_angle_atom_site_label_1
_geom_angle_atom_site_label_2
_geom_angle_atom_site_label_3
_geom_angle
O1 C1 N1 119.7(2)
O1 C1 C2 120.5(2)
N1 C1 C2 119.8(2)
C3 C2 C1 114.4(2)
C3 C2 C9 112.3(2)
C1 C2 C9 108.1(2)
C3 C2 C6 110.3(2)
C1 C2 C6 107.2(2)
C9 C2 C6 104.0(2)
C4 C3 C17 121.3(2)
C4 C3 C2 120.6(2)
C17 C3 C2 118.0(2)
C3 C4 C18 120.4(2)
C3 C4 C5 124.1(2)
C18 C4 C5 115.4(2)
N2 C5 N1 124.9(2)
N2 C5 C4 119.4(2)
N1 C5 C4 115.69(19)
C7 C6 C2 106.4(3)
C7 C6 H6A 110.4
C2 C6 H6A 110.4
C7 C6 H6B 110.4
C2 C6 H6B 110.4
H6A C6 H6B 108.6
C8 C7 C6 109.9(3)
C8 C7 H7A 109.7
C6 C7 H7A 109.7
C8 C7 H7B 109.7
C6 C7 H7B 109.7
H7A C7 H7B 108.2
C7 C8 C9 109.5(3)
C7 C8 H8A 109.8
C9 C8 H8A 109.8
C7 C8 H8B 109.8
C9 C8 H8B 109.8
H8A C8 H8B 108.2
C8 C9 C2 106.2(3)
C8 C9 H9A 110.5
C2 C9 H9A 110.5
C8 C9 H9B 110.5
C2 C9 H9B 110.5
H9A C9 H9B 108.7
C11 C10 C15 120.3(2)
C11 C10 N1 119.4(2)
C15 C10 N1 120.3(2)
C10 C11 C12 120.0(2)
C10 C11 H11 120.0
C12 C11 H11 120.0
C13 C12 C11 119.6(2)
C13 C12 H12 120.2
C11 C12 H12 120.2
O2 C13 C12 124.1(2)
O2 C13 C14 116.0(2)
C12 C13 C14 119.9(2)
C15 C14 C13 120.2(2)
C15 C14 H14 119.9
C13 C14 H14 119.9
C14 C15 C10 119.9(2)
C14 C15 H15 120.0
C10 C15 H15 120.0
O2 C16 H16A 109.5
O2 C16 H16B 109.5
H16A C16 H16B 109.5
O2 C16 H16C 109.5
H16A C16 H16C 109.5
H16B C16 H16C 109.5
C3 C17 H17A 109.5
C3 C17 H17B 109.5
H17A C17 H17B 109.5
C3 C17 H17C 109.5
H17A C17 H17C 109.5
H17B C17 H17C 109.5
N3 C18 C4 178.1(3)
C1 N1 C5 124.30(19)
C1 N1 C10 118.19(18)
C5 N1 C10 117.31(18)
C5 N2 H2N 109.1(19)
C13 O2 C16 118.1(2)

loop_
_geom_bond_atom_site_label_1
_geom_bond_atom_site_label_2
_geom_bond_distance
C1 O1 1.217(3)
C1 N1 1.372(3)
C1 C2 1.521(3)
C2 C3 1.504(3)
C2 C9 1.557(4)
C2 C6 1.570(4)
C3 C4 1.339(4)
C3 C17 1.502(3)
C4 C18 1.443(3)
C4 C5 1.464(3)
C5 N2 1.269(3)
C5 N1 1.405(3)
C6 C7 1.481(5)
C6 H6A 0.9700
C6 H6B 0.9700
C7 C8 1.415(6)
C7 H7A 0.9700
C7 H7B 0.9700
C8 C9 1.481(5)
C8 H8A 0.9700
C8 H8B 0.9700
C9 H9A 0.9700
C9 H9B 0.9700
C10 C11 1.373(3)
C10 C15 1.375(3)
C10 N1 1.448(3)
C11 C12 1.388(3)
C11 H11 0.9300
C12 C13 1.375(4)
C12 H12 0.9300
C13 O2 1.366(3)
C13 C14 1.386(4)
C14 C15 1.372(3)
C14 H14 0.9300
C15 H15 0.9300
C16 O2 1.410(4)
C16 H16A 0.9600
C16 H16B 0.9600
C16 H16C 0.9600
C17 H17A 0.9600
C17 H17B 0.9600
C17 H17C 0.9600
C18 N3 1.137(3)
N2 H2N 0.96(3)

loop_
_geom_torsion_atom_site_label_1
_geom_torsion_atom_site_label_2
_geom_torsion_atom_site_label_3
_geom_torsion_atom_site_label_4
_geom_torsion
O1 C1 C2 C3 -175.2(3)
N1 C1 C2 C3 5.3(3)
O1 C1 C2 C9 -49.4(3)
N1 C1 C2 C9 131.1(2)
O1 C1 C2 C6 62.1(3)
N1 C1 C2 C6 -117.3(2)
C1 C2 C3 C4 -7.5(3)
C9 C2 C3 C4 -131.1(3)
C6 C2 C3 C4 113.5(3)
C1 C2 C3 C17 175.4(2)
C9 C2 C3 C17 51.8(3)
C6 C2 C3 C17 -63.7(3)
C17 C3 C4 C18 0.0(4)
C2 C3 C4 C18 -177.1(2)
C17 C3 C4 C5 177.8(2)
C2 C3 C4 C5 0.8(4)
C3 C4 C5 N2 -171.8(2)
C18 C4 C5 N2 6.2(3)
C3 C4 C5 N1 8.3(3)
C18 C4 C5 N1 -173.8(2)
C3 C2 C6 C7 121.0(4)
C1 C2 C6 C7 -113.9(4)
C9 C2 C6 C7 0.4(4)
C2 C6 C7 C8 12.0(6)
C6 C7 C8 C9 -20.4(7)
C7 C8 C9 C2 20.0(5)
C3 C2 C9 C8 -131.1(3)
C1 C2 C9 C8 101.8(3)
C6 C2 C9 C8 -11.9(3)
C15 C10 C11 C12 -0.5(4)
N1 C10 C11 C12 177.2(2)
C10 C11 C12 C13 0.5(4)
C11 C12 C13 O2 -179.7(2)
C11 C12 C13 C14 -0.1(4)
O2 C13 C14 C15 179.4(2)
C12 C13 C14 C15 -0.2(4)
C13 C14 C15 C10 0.2(4)
C11 C10 C15 C14 0.1(4)
N1 C10 C15 C14 -177.5(2)
C3 C4 C18 N3 4(9)
C5 C4 C18 N3 -174(100)
O1 C1 N1 C5 -175.6(2)
C2 C1 N1 C5 3.9(4)
O1 C1 N1 C10 -0.9(4)
C2 C1 N1 C10 178.5(2)
N2 C5 N1 C1 169.5(2)
C4 C5 N1 C1 -10.6(3)
N2 C5 N1 C10 -5.2(3)
C4 C5 N1 C10 174.69(19)
C11 C10 N1 C1 103.0(3)
C15 C10 N1 C1 -79.3(3)
C11 C10 N1 C5 -81.9(3)
C15 C10 N1 C5 95.7(3)
C12 C13 O2 C16 18.1(4)
C14 C13 O2 C16 -161.5(3)
